data_4111345
loop_
_publ_author_name
'Guodong Du'
'Phillip E. Fanwick'
'Mahdi M. Abu-Omar'

_publ_contact_author_address
;    Department of Chemistry
     Purdue University
     560 Oval Dr.
     W. Lafayette
     IN 47907-2084
     USA
;
_publ_contact_author_email pfanwick@purdue.edu
_publ_contact_author_fax 1(765)4940239
_publ_contact_author_name 'Phillip E. Fanwick'
_publ_contact_author_phone 1(765)4944572
_publ_section_title
;
 Mechanistic Insight into Hydrosilylation Reactions Catalyzed by High
 Valent Re\\tbX (X = O, NAr, or N) Complexes: The Silane (SiH) Does Not
 Add across the Metal-Ligand Multiple Bond
;
_journal_name_full 'Journal of the American Chemical Society'
_journal_page_first 5180
_journal_page_last 5187
_journal_paper_doi 10.1021/ja068872+
_journal_volume 129
_journal_year 2007
_chemical_formula_moiety 'C45 H42 Cl2 N1 P2 Re1,1.5(C6 H6)'
_chemical_formula_sum 'C54 H51 Cl2 N P2 Re'
_chemical_formula_weight 1033.07
_chemical_name_systematic ' ?'
_space_group_IT_number 14
_symmetry_cell_setting monoclinic
_symmetry_space_group_name_Hall '-P 2yn'
_symmetry_space_group_name_H-M 'P 1 21/n 1'
_atom_type_scat_source 'International Tables for Crystallography (Vol C)'
_audit_creation_date 26-05-06
_audit_creation_method 'SHELXL and local programs'
_audit_update_record ' ?'
_cell_angle_alpha 90.00
_cell_angle_beta 103.2930(7)
_cell_angle_gamma 90.00
_cell_formula_units_Z 4
_cell_length_a 15.3680(3)
_cell_length_b 19.1680(3)
_cell_length_c 15.9227(4)
_cell_measurement_reflns_used 42473
_cell_measurement_temperature 150
_cell_measurement_theta_max 28
_cell_measurement_theta_min 2
_cell_volume 4564.74(16)
_computing_cell_refinement 'DENZO/SCALEPACK (Otwinowski, 1996)'
_computing_data_collection 'Collect (Nonius, 1998)'
_computing_data_reduction 'DENZO/SCALEPACK (Otwinowski, 1996)'
_computing_molecular_graphics
;
    ORTEP (Johnson, 1976)
    PLATON (Spek, 1997)
;
_computing_structure_refinement 'SHELX97 (Sheldrick, 1997)'
_computing_structure_solution 'PATTY (DIRDIF99, Beurskins, 1999)'
_diffrn_ambient_temperature 150
_diffrn_measured_fraction_theta_full 0.9829
_diffrn_measured_fraction_theta_max 0.9493
_diffrn_measurement_device_type Nonius_KappaCCD
_diffrn_measurement_method \w
_diffrn_radiation_monochromator 'graphite 002'
_diffrn_radiation_type MO-K\a
_diffrn_radiation_wavelength 0.71073
_diffrn_reflns_av_R_equivalents 0.054
_diffrn_reflns_limit_h_max 20
_diffrn_reflns_limit_h_min 0
_diffrn_reflns_limit_k_max 24
_diffrn_reflns_limit_k_min 0
_diffrn_reflns_limit_l_max 20
_diffrn_reflns_limit_l_min -21
_diffrn_reflns_number 42473
_diffrn_reflns_theta_full 27.1
_diffrn_reflns_theta_max 28.70
_diffrn_reflns_theta_min 2.12
_exptl_absorpt_coefficient_mu 2.921
_exptl_absorpt_correction_T_max 0.6452
_exptl_absorpt_correction_T_min 0.5652
_exptl_absorpt_correction_type 'multi-scan (Otwinowski & Minor, 1997)'
_exptl_crystal_colour_modifier light
_exptl_crystal_colour_primary brown
_exptl_crystal_density_diffrn 1.503
_exptl_crystal_description plate
_exptl_crystal_F_000 2084
_exptl_crystal_size_max 0.35
_exptl_crystal_size_mid 0.35
_exptl_crystal_size_min 0.15
_refine_diff_density_max 1.51
_refine_diff_density_min -1.99
_refine_ls_extinction_method none
_refine_ls_goodness_of_fit_ref 1.016
_refine_ls_hydrogen_treatment mixed
_refine_ls_matrix_type full
_refine_ls_number_parameters 548
_refine_ls_number_reflns 11165
_refine_ls_number_restraints 0
_refine_ls_R_factor_all 0.082
_refine_ls_R_factor_gt 0.042
_refine_ls_shift/su_max 0.003
_refine_ls_structure_factor_coef Fsqd
_refine_ls_weighting_details '1/[\s^2^(Fo^2^)+(0.0226P)^2^+0.0000P] where P=(Fo^2^+2Fc^2^)/3  '
_refine_ls_weighting_scheme calc
_refine_ls_wR_factor_gt 0.069
_refine_ls_wR_factor_ref 0.075
_reflns_number_gt 7192
_reflns_number_total 11165
_reflns_threshold_expression >2.0\s(I)
_cod_data_source_file ja068872si20061218_055142_2.cif
_cod_data_source_block D2062-ReNMesCl2H(PPh3)2-5a
_cod_original_formula_sum 'C54 H51 Cl2 N1 P2 Re1'
_cod_database_code 4111345

loop_
_symmetry_equiv_pos_as_xyz
'x, y, z'
'-x+1/2, y+1/2, -z+1/2'
'-x, -y, -z'
'x-1/2, -y-1/2, z-1/2'

loop_
_atom_site_label
_atom_site_fract_x
_atom_site_fract_y
_atom_site_fract_z
_atom_site_U_iso_or_equiv
_atom_site_adp_type
_atom_site_occupancy
_atom_site_symmetry_multiplicity
_atom_site_calc_flag
_atom_site_refinement_flags
Re 0.228408(11) 0.220153(7) 0.292769(10) 0.02215(5) Uani 1 1 d .
Cl(1) 0.31630(7) 0.27411(5) 0.42618(7) 0.0319(2) Uani 1 1 d .
Cl(2) 0.30111(7) 0.10816(5) 0.34075(7) 0.0315(2) Uani 1 1 d .
P(3) 0.11622(7) 0.18203(5) 0.36967(7) 0.0241(2) Uani 1 1 d .
P(5) 0.35454(7) 0.23303(5) 0.22382(7) 0.0234(2) Uani 1 1 d .
N(4) 0.1646(2) 0.28860(14) 0.2429(2) 0.0213(7) Uani 1 1 d .
C(41) 0.1056(3) 0.33822(18) 0.1985(3) 0.0245(9) Uani 1 1 d .
C(42) 0.1136(3) 0.40839(18) 0.2278(3) 0.0263(9) Uani 1 1 d .
C(43) 0.0531(3) 0.45650(19) 0.1822(3) 0.0320(11) Uani 1 1 d .
C(44) -0.0133(3) 0.43765(19) 0.1115(3) 0.0320(11) Uani 1 1 d .
C(45) -0.0189(3) 0.36880(19) 0.0840(3) 0.0304(10) Uani 1 1 d .
C(46) 0.0385(3) 0.31785(18) 0.1268(3) 0.0240(9) Uani 1 1 d .
C(47) 0.1830(3) 0.4316(2) 0.3058(3) 0.0378(11) Uani 1 1 d .
C(48) -0.0787(3) 0.4920(2) 0.0638(3) 0.0439(12) Uani 1 1 d .
C(49) 0.0278(3) 0.24305(19) 0.0977(3) 0.0356(11) Uani 1 1 d .
C(311) 0.0589(3) 0.09932(18) 0.3383(3) 0.0248(9) Uani 1 1 d .
C(312) 0.0146(3) 0.0655(2) 0.3937(3) 0.0365(11) Uani 1 1 d .
C(313) -0.0350(3) 0.0057(2) 0.3671(3) 0.0398(12) Uani 1 1 d .
C(314) -0.0401(3) -0.0205(2) 0.2861(3) 0.0400(12) Uani 1 1 d .
C(315) 0.0037(3) 0.0117(2) 0.2306(3) 0.0453(13) Uani 1 1 d .
C(316) 0.0542(3) 0.0719(2) 0.2571(3) 0.0375(11) Uani 1 1 d .
C(321) 0.0262(3) 0.24624(19) 0.3546(3) 0.0257(9) Uani 1 1 d .
C(322) 0.0487(3) 0.3134(2) 0.3836(3) 0.0333(11) Uani 1 1 d .
C(323) -0.0157(3) 0.3650(2) 0.3769(3) 0.0406(12) Uani 1 1 d .
C(324) -0.1035(3) 0.3485(2) 0.3408(3) 0.0509(14) Uani 1 1 d .
C(325) -0.1268(3) 0.2820(2) 0.3118(4) 0.0551(14) Uani 1 1 d .
C(326) -0.0615(3) 0.2308(2) 0.3180(3) 0.0381(11) Uani 1 1 d .
C(331) 0.1466(3) 0.17383(18) 0.4876(3) 0.0239(9) Uani 1 1 d .
C(332) 0.0867(3) 0.1934(2) 0.5370(3) 0.0335(10) Uani 1 1 d .
C(333) 0.1067(3) 0.1821(2) 0.6254(3) 0.0339(10) Uani 1 1 d .
C(334) 0.1872(3) 0.1523(2) 0.6652(3) 0.0354(11) Uani 1 1 d .
C(335) 0.2483(3) 0.1338(2) 0.6175(3) 0.0367(11) Uani 1 1 d .
C(336) 0.2272(3) 0.1450(2) 0.5291(3) 0.0324(10) Uani 1 1 d .
C(511) 0.3406(3) 0.30583(19) 0.1475(3) 0.0258(10) Uani 1 1 d .
C(512) 0.3506(3) 0.2995(2) 0.0639(3) 0.0317(11) Uani 1 1 d .
C(513) 0.3357(3) 0.3555(2) 0.0073(3) 0.0417(12) Uani 1 1 d .
C(514) 0.3119(3) 0.4193(2) 0.0352(3) 0.0446(13) Uani 1 1 d .
C(515) 0.3030(3) 0.4279(2) 0.1183(3) 0.0411(12) Uani 1 1 d .
C(516) 0.3166(3) 0.37152(19) 0.1747(3) 0.0332(11) Uani 1 1 d .
C(521) 0.4636(3) 0.24685(19) 0.2971(3) 0.0249(9) Uani 1 1 d .
C(522) 0.5050(3) 0.1926(2) 0.3499(3) 0.0339(11) Uani 1 1 d .
C(523) 0.5877(3) 0.2016(2) 0.4053(3) 0.0393(12) Uani 1 1 d .
C(524) 0.6301(3) 0.2655(2) 0.4113(3) 0.0370(11) Uani 1 1 d .
C(525) 0.5884(3) 0.3199(2) 0.3630(3) 0.0350(11) Uani 1 1 d .
C(526) 0.5058(3) 0.3113(2) 0.3063(3) 0.0311(10) Uani 1 1 d .
C(531) 0.3744(3) 0.16010(18) 0.1567(2) 0.0237(9) Uani 1 1 d .
C(532) 0.3015(3) 0.12703(19) 0.1048(3) 0.0339(11) Uani 1 1 d .
C(533) 0.3138(3) 0.0760(2) 0.0468(3) 0.0385(12) Uani 1 1 d .
C(534) 0.3987(3) 0.0567(2) 0.0420(3) 0.0395(12) Uani 1 1 d .
C(535) 0.4713(4) 0.0884(2) 0.0936(3) 0.0483(13) Uani 1 1 d .
C(536) 0.4591(3) 0.1403(2) 0.1507(3) 0.0377(11) Uani 1 1 d .
C(911) 0.2995(4) -0.0943(3) -0.2555(4) 0.0586(15) Uani 1 1 d .
C(912) 0.2995(3) -0.1556(2) -0.2107(4) 0.0510(14) Uani 1 1 d .
C(913) 0.2688(4) -0.1572(3) -0.1372(4) 0.0566(15) Uani 1 1 d .
C(914) 0.2375(4) -0.0982(3) -0.1069(4) 0.0678(17) Uani 1 1 d .
C(915) 0.2380(5) -0.0364(3) -0.1523(4) 0.088(2) Uani 1 1 d .
C(916) 0.2690(5) -0.0347(3) -0.2268(4) 0.078(2) Uani 1 1 d .
C(921) 0.0322(3) -0.0669(2) 0.0145(3) 0.0388(12) Uani 1 1 d .
C(922) 0.0891(3) -0.0114(2) 0.0386(3) 0.0430(12) Uani 1 1 d .
C(923) 0.0566(3) 0.0560(2) 0.0239(3) 0.0395(12) Uani 1 1 d .
H(43) 0.0576 0.5039 0.2001 0.038 Uiso 1 1 calc R
H(45) -0.0634 0.3562 0.0343 0.036 Uiso 1 1 calc R
H(6-) 0.182(2) 0.1597(15) 0.219(2) 0.018(9) Uiso 1 1 d .
H(312) 0.0184 0.0835 0.4500 0.044 Uiso 1 1 calc R
H(313) -0.0654 -0.0170 0.4051 0.048 Uiso 1 1 calc R
H(314) -0.0743 -0.0614 0.2680 0.048 Uiso 1 1 calc R
H(315) -0.0002 -0.0068 0.1745 0.054 Uiso 1 1 calc R
H(316) 0.0853 0.0939 0.2193 0.045 Uiso 1 1 calc R
H(322) 0.1094 0.3243 0.4085 0.040 Uiso 1 1 calc R
H(323) 0.0005 0.4109 0.3968 0.049 Uiso 1 1 calc R
H(324) -0.1484 0.3833 0.3359 0.061 Uiso 1 1 calc R
H(325) -0.1876 0.2710 0.2874 0.066 Uiso 1 1 calc R
H(326) -0.0776 0.1851 0.2969 0.046 Uiso 1 1 calc R
H(332) 0.0317 0.2148 0.5099 0.040 Uiso 1 1 calc R
H(333) 0.0649 0.1949 0.6584 0.041 Uiso 1 1 calc R
H(334) 0.2009 0.1444 0.7257 0.042 Uiso 1 1 calc R
H(335) 0.3041 0.1137 0.6449 0.044 Uiso 1 1 calc R
H(336) 0.2693 0.1325 0.4963 0.039 Uiso 1 1 calc R
H(47A) 0.2221 0.4665 0.2885 0.057 Uiso 1 1 calc R
H(47B) 0.2187 0.3914 0.3315 0.057 Uiso 1 1 calc R
H(47C) 0.1533 0.4521 0.3483 0.057 Uiso 1 1 calc R
H(48A) -0.1236 0.5022 0.0970 0.066 Uiso 1 1 calc R
H(48B) -0.1084 0.4740 0.0069 0.066 Uiso 1 1 calc R
H(48C) -0.0461 0.5348 0.0570 0.066 Uiso 1 1 calc R
H(49A) 0.0091 0.2149 0.1419 0.053 Uiso 1 1 calc R
H(49B) 0.0849 0.2255 0.0889 0.053 Uiso 1 1 calc R
H(49C) -0.0177 0.2400 0.0434 0.053 Uiso 1 1 calc R
H(512) 0.3681 0.2559 0.0447 0.038 Uiso 1 1 calc R
H(513) 0.3418 0.3500 -0.0503 0.050 Uiso 1 1 calc R
H(514) 0.3015 0.4577 -0.0036 0.053 Uiso 1 1 calc R
H(515) 0.2875 0.4722 0.1372 0.049 Uiso 1 1 calc R
H(516) 0.3097 0.3774 0.2320 0.040 Uiso 1 1 calc R
H(522) 0.4758 0.1487 0.3477 0.041 Uiso 1 1 calc R
H(523) 0.6156 0.1637 0.4396 0.047 Uiso 1 1 calc R
H(524) 0.6875 0.2715 0.4485 0.044 Uiso 1 1 calc R
H(525) 0.6164 0.3644 0.3683 0.042 Uiso 1 1 calc R
H(526) 0.4779 0.3500 0.2735 0.037 Uiso 1 1 calc R
H(532) 0.2427 0.1394 0.1088 0.041 Uiso 1 1 calc R
H(533) 0.2634 0.0543 0.0104 0.046 Uiso 1 1 calc R
H(534) 0.4068 0.0214 0.0027 0.047 Uiso 1 1 calc R
H(535) 0.5300 0.0750 0.0904 0.058 Uiso 1 1 calc R
H(536) 0.5097 0.1625 0.1861 0.045 Uiso 1 1 calc R
H(911) 0.3209 -0.0937 -0.3069 0.070 Uiso 1 1 calc R
H(912) 0.3212 -0.1971 -0.2312 0.061 Uiso 1 1 calc R
H(913) 0.2692 -0.1999 -0.1068 0.068 Uiso 1 1 calc R
H(914) 0.2158 -0.0992 -0.0556 0.081 Uiso 1 1 calc R
H(915) 0.2165 0.0052 -0.1318 0.105 Uiso 1 1 calc R
H(916) 0.2690 0.0078 -0.2575 0.094 Uiso 1 1 calc R
H(921) 0.0543 -0.1131 0.0244 0.047 Uiso 1 1 calc R
H(922) 0.1503 -0.0192 0.0651 0.052 Uiso 1 1 calc R
H(923) 0.0955 0.0947 0.0402 0.047 Uiso 1 1 calc R

loop_
_atom_site_aniso_label
_atom_site_aniso_U_11
_atom_site_aniso_U_22
_atom_site_aniso_U_33
_atom_site_aniso_U_12
_atom_site_aniso_U_13
_atom_site_aniso_U_23
Re 0.02028(9) 0.02418(9) 0.02253(9) 0.00056(7) 0.00607(6) 0.00122(7)
Cl(1) 0.0283(6) 0.0375(5) 0.0288(6) -0.0044(5) 0.0040(5) -0.0052(4)
Cl(2) 0.0331(6) 0.0266(5) 0.0373(7) 0.0051(4) 0.0132(5) 0.0049(4)
P(3) 0.0222(6) 0.0275(6) 0.0232(6) -0.0010(4) 0.0062(5) -0.0009(4)
P(5) 0.0205(6) 0.0247(5) 0.0256(6) 0.0003(4) 0.0068(5) 0.0007(4)
N(4) 0.0202(18) 0.0238(17) 0.0209(18) -0.0030(13) 0.0068(15) -0.0008(13)
C(41) 0.023(2) 0.024(2) 0.028(3) 0.0015(17) 0.0106(19) 0.0037(17)
C(42) 0.025(2) 0.025(2) 0.031(3) -0.0020(17) 0.011(2) -0.0037(17)
C(43) 0.035(3) 0.021(2) 0.044(3) 0.0035(18) 0.016(2) 0.0022(18)
C(44) 0.026(3) 0.029(2) 0.043(3) 0.0057(18) 0.011(2) 0.0101(19)
C(45) 0.022(2) 0.035(2) 0.033(3) 0.0018(18) 0.003(2) 0.0057(19)
C(46) 0.027(2) 0.022(2) 0.025(2) -0.0029(16) 0.010(2) 0.0001(16)
C(47) 0.041(3) 0.032(2) 0.040(3) -0.004(2) 0.009(2) -0.0098(19)
C(48) 0.042(3) 0.038(3) 0.051(3) 0.010(2) 0.008(3) 0.013(2)
C(49) 0.036(3) 0.032(2) 0.033(3) 0.0032(19) -0.004(2) -0.0041(18)
C(311) 0.021(2) 0.023(2) 0.030(3) 0.0015(16) 0.0060(19) 0.0023(17)
C(312) 0.047(3) 0.036(2) 0.031(3) -0.008(2) 0.018(2) -0.0028(19)
C(313) 0.044(3) 0.036(3) 0.044(3) -0.012(2) 0.021(3) 0.001(2)
C(314) 0.047(3) 0.031(2) 0.045(3) -0.013(2) 0.016(3) -0.007(2)
C(315) 0.059(4) 0.047(3) 0.035(3) -0.018(2) 0.021(3) -0.015(2)
C(316) 0.044(3) 0.041(3) 0.031(3) -0.013(2) 0.015(2) -0.006(2)
C(321) 0.024(2) 0.030(2) 0.025(2) 0.0009(17) 0.010(2) 0.0034(17)
C(322) 0.030(3) 0.036(2) 0.035(3) -0.001(2) 0.009(2) -0.0032(19)
C(323) 0.045(3) 0.031(2) 0.048(3) 0.007(2) 0.015(3) -0.006(2)
C(324) 0.045(3) 0.040(3) 0.065(4) 0.016(2) 0.008(3) -0.003(2)
C(325) 0.030(3) 0.055(3) 0.071(4) 0.009(2) -0.008(3) -0.003(3)
C(326) 0.035(3) 0.031(2) 0.044(3) 0.0049(19) 0.001(2) -0.0031(19)
C(331) 0.024(2) 0.029(2) 0.020(2) -0.0037(17) 0.0090(19) -0.0002(16)
C(332) 0.028(3) 0.043(2) 0.031(3) -0.0006(19) 0.008(2) -0.0010(19)
C(333) 0.034(3) 0.041(2) 0.031(3) -0.004(2) 0.016(2) 0.000(2)
C(334) 0.038(3) 0.041(2) 0.027(3) -0.009(2) 0.008(2) 0.0009(19)
C(335) 0.033(3) 0.047(3) 0.030(3) 0.007(2) 0.008(2) 0.004(2)
C(336) 0.030(3) 0.041(2) 0.030(3) -0.0007(19) 0.013(2) -0.0001(19)
C(511) 0.018(2) 0.028(2) 0.033(3) -0.0061(16) 0.007(2) 0.0066(17)
C(512) 0.026(2) 0.033(2) 0.036(3) -0.0029(17) 0.007(2) 0.0088(18)
C(513) 0.035(3) 0.053(3) 0.037(3) -0.003(2) 0.007(2) 0.010(2)
C(514) 0.035(3) 0.040(3) 0.056(4) 0.000(2) 0.005(3) 0.023(2)
C(515) 0.035(3) 0.033(2) 0.059(4) 0.004(2) 0.017(3) 0.010(2)
C(516) 0.034(3) 0.028(2) 0.041(3) 0.0012(18) 0.016(2) 0.0019(19)
C(521) 0.023(2) 0.028(2) 0.028(3) 0.0019(17) 0.013(2) 0.0004(17)
C(522) 0.024(3) 0.035(2) 0.042(3) -0.0011(18) 0.006(2) 0.003(2)
C(523) 0.030(3) 0.042(3) 0.044(3) 0.005(2) 0.004(2) 0.004(2)
C(524) 0.026(3) 0.048(3) 0.035(3) 0.000(2) 0.003(2) -0.004(2)
C(525) 0.030(3) 0.040(3) 0.036(3) -0.008(2) 0.010(2) -0.002(2)
C(526) 0.030(3) 0.034(2) 0.029(3) -0.0021(19) 0.007(2) 0.0005(19)
C(531) 0.026(2) 0.028(2) 0.018(2) 0.0009(17) 0.0072(19) 0.0008(16)
C(532) 0.031(3) 0.035(2) 0.039(3) 0.0016(19) 0.016(2) -0.003(2)
C(533) 0.045(3) 0.036(3) 0.036(3) -0.011(2) 0.014(2) -0.005(2)
C(534) 0.057(4) 0.032(2) 0.035(3) 0.002(2) 0.024(3) -0.003(2)
C(535) 0.044(3) 0.056(3) 0.047(3) 0.018(2) 0.017(3) -0.008(2)
C(536) 0.030(3) 0.048(3) 0.036(3) 0.003(2) 0.009(2) -0.008(2)
C(911) 0.060(4) 0.055(3) 0.059(4) 0.004(3) 0.010(3) 0.001(3)
C(912) 0.047(3) 0.036(3) 0.072(4) 0.002(2) 0.019(3) -0.003(3)
C(913) 0.059(4) 0.049(3) 0.066(4) 0.004(3) 0.022(3) 0.007(3)
C(914) 0.076(5) 0.080(4) 0.047(4) 0.021(3) 0.015(3) -0.004(3)
C(915) 0.131(6) 0.060(4) 0.057(5) 0.041(4) -0.009(4) -0.018(3)
C(916) 0.118(6) 0.044(3) 0.065(5) 0.013(3) 0.003(4) 0.002(3)
C(921) 0.047(3) 0.031(2) 0.042(3) 0.008(2) 0.018(3) 0.003(2)
C(922) 0.029(3) 0.056(3) 0.042(3) 0.002(2) 0.004(2) 0.007(2)
C(923) 0.045(3) 0.039(3) 0.036(3) -0.011(2) 0.013(3) -0.006(2)

loop_
_atom_type_symbol
_atom_type_radius_bond
Re 1.28
Cl 0.99
P 1.06
N 0.75
C 0.77
H 0.32

loop_
_geom_angle_atom_site_label_1
_geom_angle_atom_site_label_2
_geom_angle_atom_site_label_3
_geom_angle
_geom_angle_site_symmetry_1
_geom_angle_site_symmetry_3
N4 Re P3 93.82(10) . .
N4 Re P5 98.17(10) . .
P3 Re P5 167.51(3) . .
N4 Re Cl2 168.49(10) . .
P3 Re Cl2 84.59(3) . .
P5 Re Cl2 82.96(3) . .
N4 Re Cl1 102.64(10) . .
P3 Re Cl1 90.21(3) . .
P5 Re Cl1 90.61(3) . .
Cl2 Re Cl1 88.78(3) . .
N4 Re H6- 95.7(10) . .
P3 Re H6- 84.6(11) . .
P5 Re H6- 90.6(11) . .
Cl2 Re H6- 72.8(10) . .
Cl1 Re H6- 161.2(10) . .
C321 P3 C311 104.22(18) . .
C321 P3 C331 101.47(18) . .
C311 P3 C331 101.46(18) . .
C321 P3 Re 109.45(13) . .
C311 P3 Re 118.28(14) . .
C331 P3 Re 119.72(13) . .
C531 P5 C521 103.42(18) . .
C531 P5 C511 101.83(18) . .
C521 P5 C511 105.29(17) . .
C531 P5 Re 116.15(13) . .
C521 P5 Re 115.61(13) . .
C511 P5 Re 112.97(13) . .
C41 N4 Re 173.3(3) . .
N4 C41 C46 119.6(3) . .
N4 C41 C42 119.0(4) . .
C46 C41 C42 121.4(3) . .
C43 C42 C41 117.4(4) . .
C43 C42 C47 119.8(3) . .
C41 C42 C47 122.8(4) . .
C44 C43 C42 122.1(4) . .
C44 C43 H43 118.9(4) . .
C42 C43 H43 118.9(4) . .
C43 C44 C45 119.1(4) . .
C43 C44 C48 120.4(4) . .
C45 C44 C48 120.5(4) . .
C46 C45 C44 121.9(4) . .
C46 C45 H45 119.1(4) . .
C44 C45 H45 119.1(4) . .
C45 C46 C41 118.0(3) . .
C45 C46 C49 120.5(4) . .
C41 C46 C49 121.5(3) . .
C42 C47 H47A 109.5(3) . .
C42 C47 H47B 109.5(3) . .
H47A C47 H47B 109.5(3) . .
C42 C47 H47C 109.5(3) . .
H47A C47 H47C 109.5(3) . .
H47B C47 H47C 109.5(3) . .
C44 C48 H48A 109.5(3) . .
C44 C48 H48B 109.5(3) . .
H48A C48 H48B 109.5(3) . .
C44 C48 H48C 109.5(3) . .
H48A C48 H48C 109.5(3) . .
H48B C48 H48C 109.5(3) . .
C46 C49 H49A 109.5(3) . .
C46 C49 H49B 109.5(3) . .
H49A C49 H49B 109.5(3) . .
C46 C49 H49C 109.5(3) . .
H49A C49 H49C 109.5(3) . .
H49B C49 H49C 109.5(3) . .
C316 C311 C312 119.2(4) . .
C316 C311 P3 120.3(3) . .
C312 C311 P3 120.4(3) . .
C313 C312 C311 120.4(4) . .
C313 C312 H312 119.8(4) . .
C311 C312 H312 119.8(4) . .
C314 C313 C312 119.9(4) . .
C314 C313 H313 120.1(4) . .
C312 C313 H313 120.1(4) . .
C313 C314 C315 120.7(4) . .
C313 C314 H314 119.7(4) . .
C315 C314 H314 119.7(4) . .
C314 C315 C316 119.7(4) . .
C314 C315 H315 120.2(4) . .
C316 C315 H315 120.2(4) . .
C311 C316 C315 120.1(4) . .
C311 C316 H316 119.9(4) . .
C315 C316 H316 119.9(4) . .
C326 C321 C322 119.2(4) . .
C326 C321 P3 123.4(3) . .
C322 C321 P3 117.4(3) . .
C323 C322 C321 121.3(4) . .
C323 C322 H322 119.4(4) . .
C321 C322 H322 119.4(4) . .
C324 C323 C322 118.9(4) . .
C324 C323 H323 120.6(4) . .
C322 C323 H323 120.6(4) . .
C325 C324 C323 120.5(4) . .
C325 C324 H324 119.8(4) . .
C323 C324 H324 119.8(4) . .
C324 C325 C326 120.2(4) . .
C324 C325 H325 119.9(4) . .
C326 C325 H325 119.9(4) . .
C321 C326 C325 120.0(4) . .
C321 C326 H326 120.0(4) . .
C325 C326 H326 120.0(4) . .
C336 C331 C332 118.4(4) . .
C336 C331 P3 120.9(3) . .
C332 C331 P3 120.7(3) . .
C333 C332 C331 120.7(4) . .
C333 C332 H332 119.6(4) . .
C331 C332 H332 119.6(4) . .
C334 C333 C332 119.8(4) . .
C334 C333 H333 120.1(4) . .
C332 C333 H333 120.1(4) . .
C333 C334 C335 120.3(4) . .
C333 C334 H334 119.9(4) . .
C335 C334 H334 119.9(4) . .
C334 C335 C336 119.3(4) . .
C334 C335 H335 120.4(4) . .
C336 C335 H335 120.4(4) . .
C331 C336 C335 121.5(4) . .
C331 C336 H336 119.3(4) . .
C335 C336 H336 119.3(4) . .
C512 C511 C516 118.0(4) . .
C512 C511 P5 123.5(3) . .
C516 C511 P5 118.5(3) . .
C511 C512 C513 121.3(4) . .
C511 C512 H512 119.3(4) . .
C513 C512 H512 119.3(4) . .
C514 C513 C512 119.6(5) . .
C514 C513 H513 120.2(5) . .
C512 C513 H513 120.2(5) . .
C515 C514 C513 120.6(4) . .
C515 C514 H514 119.7(4) . .
C513 C514 H514 119.7(4) . .
C514 C515 C516 119.8(4) . .
C514 C515 H515 120.1(4) . .
C516 C515 H515 120.1(4) . .
C515 C516 C511 120.5(4) . .
C515 C516 H516 119.7(4) . .
C511 C516 H516 119.7(4) . .
C526 C521 C522 117.6(4) . .
C526 C521 P5 122.3(3) . .
C522 C521 P5 120.0(3) . .
C523 C522 C521 121.1(4) . .
C523 C522 H522 119.5(4) . .
C521 C522 H522 119.5(4) . .
C524 C523 C522 120.4(4) . .
C524 C523 H523 119.8(4) . .
C522 C523 H523 119.8(4) . .
C525 C524 C523 119.1(4) . .
C525 C524 H524 120.4(4) . .
C523 C524 H524 120.4(4) . .
C524 C525 C526 121.1(4) . .
C524 C525 H525 119.5(4) . .
C526 C525 H525 119.5(4) . .
C525 C526 C521 120.6(4) . .
C525 C526 H526 119.7(4) . .
C521 C526 H526 119.7(4) . .
C536 C531 C532 118.6(4) . .
C536 C531 P5 122.6(3) . .
C532 C531 P5 118.6(3) . .
C531 C532 C533 120.4(4) . .
C531 C532 H532 119.8(4) . .
C533 C532 H532 119.8(4) . .
C534 C533 C532 120.2(4) . .
C534 C533 H533 119.9(4) . .
C532 C533 H533 119.9(4) . .
C535 C534 C533 120.1(4) . .
C535 C534 H534 120.0(4) . .
C533 C534 H534 120.0(4) . .
C534 C535 C536 119.8(5) . .
C534 C535 H535 120.1(5) . .
C536 C535 H535 120.1(5) . .
C531 C536 C535 120.9(4) . .
C531 C536 H536 119.5(4) . .
C535 C536 H536 119.5(4) . .
C916 C911 C912 120.3(6) . .
C916 C911 H911 119.9(6) . .
C912 C911 H911 119.9(6) . .
C913 C912 C911 120.5(5) . .
C913 C912 H912 119.7(5) . .
C911 C912 H912 119.7(5) . .
C912 C913 C914 120.5(5) . .
C912 C913 H913 119.8(5) . .
C914 C913 H913 119.8(5) . .
C913 C914 C915 118.7(6) . .
C913 C914 H914 120.7(6) . .
C915 C914 H914 120.7(6) . .
C916 C915 C914 120.9(5) . .
C916 C915 H915 119.5(5) . .
C914 C915 H915 119.5(5) . .
C911 C916 C915 119.1(5) . .
C911 C916 H916 120.5(5) . .
C915 C916 H916 120.5(5) . .
C922 C921 C923 120.6(4) . 3_555
C922 C921 H921 119.7(4) . .
C923 C921 H921 119.7(4) 3_555 .
C921 C922 C923 119.5(4) . .
C921 C922 H922 120.2(4) . .
C923 C922 H922 120.2(4) . .
C921 C923 C922 119.9(4) 3_555 .
C921 C923 H923 120.1(4) 3_555 .
C922 C923 H923 120.1(4) . .

loop_
_geom_bond_atom_site_label_1
_geom_bond_atom_site_label_2
_geom_bond_distance
_geom_bond_site_symmetry_2
Re N4 1.719(3) .
Re P3 2.4447(11) .
Re P5 2.4499(11) .
Re Cl2 2.4593(9) .
Re Cl1 2.4672(10) .
Re H6- 1.68(3) .
P3 C321 1.826(4) .
P3 C311 1.827(4) .
P3 C331 1.835(4) .
P5 C531 1.827(4) .
P5 C521 1.828(4) .
P5 C511 1.830(4) .
N4 C41 1.390(4) .
C41 C46 1.406(5) .
C41 C42 1.419(5) .
C42 C43 1.390(5) .
C42 C47 1.507(6) .
C43 C44 1.382(6) .
C43 H43 0.950(6) .
C44 C45 1.387(5) .
C44 C48 1.524(5) .
C45 C46 1.386(5) .
C45 H45 0.950(5) .
C46 C49 1.504(5) .
C47 H47A 0.980(5) .
C47 H47B 0.980(5) .
C47 H47C 0.980(5) .
C48 H48A 0.980(5) .
C48 H48B 0.980(5) .
C48 H48C 0.980(5) .
C49 H49A 0.980(5) .
C49 H49B 0.980(5) .
C49 H49C 0.980(5) .
C311 C316 1.381(6) .
C311 C312 1.392(6) .
C312 C313 1.388(5) .
C312 H312 0.950(5) .
C313 C314 1.370(6) .
C313 H313 0.950(6) .
C314 C315 1.375(6) .
C314 H314 0.950(6) .
C315 C316 1.400(5) .
C315 H315 0.950(5) .
C316 H316 0.950(5) .
C321 C326 1.372(6) .
C321 C322 1.385(5) .
C322 C323 1.385(6) .
C322 H322 0.950(6) .
C323 C324 1.377(6) .
C323 H323 0.950(6) .
C324 C325 1.374(6) .
C324 H324 0.950(6) .
C325 C326 1.391(6) .
C325 H325 0.950(6) .
C326 H326 0.950(6) .
C331 C336 1.379(5) .
C331 C332 1.392(6) .
C332 C333 1.386(6) .
C332 H332 0.950(6) .
C333 C334 1.379(6) .
C333 H333 0.950(6) .
C334 C335 1.383(6) .
C334 H334 0.950(6) .
C335 C336 1.386(6) .
C335 H335 0.950(6) .
C336 H336 0.950(6) .
C511 C512 1.380(6) .
C511 C516 1.408(5) .
C512 C513 1.386(5) .
C512 H512 0.950(5) .
C513 C514 1.378(6) .
C513 H513 0.950(6) .
C514 C515 1.371(7) .
C514 H514 0.950(7) .
C515 C516 1.389(6) .
C515 H515 0.950(6) .
C516 H516 0.950(6) .
C521 C526 1.388(5) .
C521 C522 1.395(5) .
C522 C523 1.382(6) .
C522 H522 0.950(6) .
C523 C524 1.379(6) .
C523 H523 0.950(6) .
C524 C525 1.365(6) .
C524 H524 0.950(6) .
C525 C526 1.388(6) .
C525 H525 0.950(6) .
C526 H526 0.950(6) .
C531 C536 1.379(5) .
C531 C532 1.384(5) .
C532 C533 1.387(6) .
C532 H532 0.950(6) .
C533 C534 1.374(6) .
C533 H533 0.950(6) .
C534 C535 1.367(6) .
C534 H534 0.950(6) .
C535 C536 1.389(6) .
C535 H535 0.950(6) .
C536 H536 0.950(6) .
C911 C916 1.355(7) .
C911 C912 1.375(7) .
C911 H911 0.950(7) .
C912 C913 1.359(7) .
C912 H912 0.950(7) .
C913 C914 1.361(7) .
C913 H913 0.950(7) .
C914 C915 1.389(8) .
C914 H914 0.950(8) .
C915 C916 1.376(9) .
C915 H915 0.950(9) .
C916 H916 0.950(9) .
C921 C922 1.374(6) .
C921 C923 1.376(6) 3_555
C921 H921 0.950(6) .
C922 C923 1.386(6) .
C922 H922 0.950(6) .
C923 C921 1.376(6) 3_555
C923 H923 0.950(6) .

loop_
_geom_torsion_atom_site_label_1
_geom_torsion_atom_site_label_2
_geom_torsion_atom_site_label_3
_geom_torsion_atom_site_label_4
_geom_torsion
_geom_torsion_site_symmetry_1
_geom_torsion_site_symmetry_4
N(4) Re P(3) C(321) -7.95(17) . .
P(5) Re P(3) C(321) -171.51(19) . .
Cl(2) Re P(3) C(321) -176.51(14) . .
Cl(1) Re P(3) C(321) 94.73(14) . .
N(4) Re P(3) C(311) 111.12(17) . .
P(5) Re P(3) C(311) -52.4(2) . .
Cl(2) Re P(3) C(311) -57.44(15) . .
Cl(1) Re P(3) C(311) -146.20(15) . .
N(4) Re P(3) C(331) -124.34(17) . .
P(5) Re P(3) C(331) 72.1(2) . .
Cl(2) Re P(3) C(331) 67.10(14) . .
Cl(1) Re P(3) C(331) -21.66(14) . .
N(4) Re P(5) C(531) -117.17(17) . .
P(3) Re P(5) C(531) 46.3(2) . .
Cl(2) Re P(5) C(531) 51.27(14) . .
Cl(1) Re P(5) C(531) 139.97(14) . .
N(4) Re P(5) C(521) 121.36(17) . .
P(3) Re P(5) C(521) -75.2(2) . .
Cl(2) Re P(5) C(521) -70.19(14) . .
Cl(1) Re P(5) C(521) 18.50(14) . .
N(4) Re P(5) C(511) -0.02(18) . .
P(3) Re P(5) C(511) 163.40(19) . .
Cl(2) Re P(5) C(511) 168.42(15) . .
Cl(1) Re P(5) C(511) -102.88(15) . .
P(3) Re N(4) C(41) -59(2) . .
P(5) Re N(4) C(41) 118(2) . .
Cl(2) Re N(4) C(41) 23(3) . .
Cl(1) Re N(4) C(41) -150(2) . .
Re N(4) C(41) C(46) -21(3) . .
Re N(4) C(41) C(42) 157(2) . .
N(4) C(41) C(42) C(43) -179.6(4) . .
C(46) C(41) C(42) C(43) -0.8(6) . .
N(4) C(41) C(42) C(47) -0.6(6) . .
C(46) C(41) C(42) C(47) 178.3(4) . .
C(41) C(42) C(43) C(44) 0.7(6) . .
C(47) C(42) C(43) C(44) -178.3(4) . .
C(42) C(43) C(44) C(45) -1.3(7) . .
C(42) C(43) C(44) C(48) 179.5(4) . .
C(43) C(44) C(45) C(46) 1.9(7) . .
C(48) C(44) C(45) C(46) -178.8(4) . .
C(44) C(45) C(46) C(41) -2.0(6) . .
C(44) C(45) C(46) C(49) 177.1(4) . .
N(4) C(41) C(46) C(45) -179.8(4) . .
C(42) C(41) C(46) C(45) 1.4(6) . .
N(4) C(41) C(46) C(49) 1.2(6) . .
C(42) C(41) C(46) C(49) -177.6(4) . .
C(321) P(3) C(311) C(316) 99.3(4) . .
C(331) P(3) C(311) C(316) -155.6(3) . .
Re P(3) C(311) C(316) -22.5(4) . .
C(321) P(3) C(311) C(312) -76.6(4) . .
C(331) P(3) C(311) C(312) 28.5(4) . .
Re P(3) C(311) C(312) 161.6(3) . .
C(316) C(311) C(312) C(313) -1.2(6) . .
P(3) C(311) C(312) C(313) 174.7(3) . .
C(311) C(312) C(313) C(314) 0.4(7) . .
C(312) C(313) C(314) C(315) 0.2(7) . .
C(313) C(314) C(315) C(316) 0.0(7) . .
C(312) C(311) C(316) C(315) 1.5(7) . .
P(3) C(311) C(316) C(315) -174.5(3) . .
C(314) C(315) C(316) C(311) -0.9(7) . .
C(311) P(3) C(321) C(326) -6.4(4) . .
C(331) P(3) C(321) C(326) -111.5(4) . .
Re P(3) C(321) C(326) 121.0(4) . .
C(311) P(3) C(321) C(322) 172.2(3) . .
C(331) P(3) C(321) C(322) 67.1(4) . .
Re P(3) C(321) C(322) -60.3(3) . .
C(326) C(321) C(322) C(323) 0.5(7) . .
P(3) C(321) C(322) C(323) -178.3(4) . .
C(321) C(322) C(323) C(324) 0.2(7) . .
C(322) C(323) C(324) C(325) -0.2(8) . .
C(323) C(324) C(325) C(326) -0.5(8) . .
C(322) C(321) C(326) C(325) -1.1(7) . .
P(3) C(321) C(326) C(325) 177.5(4) . .
C(324) C(325) C(326) C(321) 1.2(8) . .
C(321) P(3) C(331) C(336) -162.4(3) . .
C(311) P(3) C(331) C(336) 90.3(3) . .
Re P(3) C(331) C(336) -41.9(3) . .
C(321) P(3) C(331) C(332) 20.8(4) . .
C(311) P(3) C(331) C(332) -86.4(3) . .
Re P(3) C(331) C(332) 141.3(3) . .
C(336) C(331) C(332) C(333) -2.1(6) . .
P(3) C(331) C(332) C(333) 174.8(3) . .
C(331) C(332) C(333) C(334) 1.2(6) . .
C(332) C(333) C(334) C(335) 0.2(6) . .
C(333) C(334) C(335) C(336) -0.7(6) . .
C(332) C(331) C(336) C(335) 1.6(6) . .
P(3) C(331) C(336) C(335) -175.3(3) . .
C(334) C(335) C(336) C(331) -0.2(6) . .
C(531) P(5) C(511) C(512) -3.7(4) . .
C(521) P(5) C(511) C(512) 103.9(4) . .
Re P(5) C(511) C(512) -129.0(3) . .
C(531) P(5) C(511) C(516) 175.0(3) . .
C(521) P(5) C(511) C(516) -77.4(3) . .
Re P(5) C(511) C(516) 49.7(3) . .
C(516) C(511) C(512) C(513) -1.4(6) . .
P(5) C(511) C(512) C(513) 177.3(3) . .
C(511) C(512) C(513) C(514) 1.2(7) . .
C(512) C(513) C(514) C(515) 0.1(7) . .
C(513) C(514) C(515) C(516) -1.1(7) . .
C(514) C(515) C(516) C(511) 0.8(7) . .
C(512) C(511) C(516) C(515) 0.4(6) . .
P(5) C(511) C(516) C(515) -178.3(3) . .
C(531) P(5) C(521) C(526) 125.9(3) . .
C(511) P(5) C(521) C(526) 19.4(4) . .
Re P(5) C(521) C(526) -106.0(3) . .
C(531) P(5) C(521) C(522) -57.8(4) . .
C(511) P(5) C(521) C(522) -164.3(3) . .
Re P(5) C(521) C(522) 70.3(4) . .
C(526) C(521) C(522) C(523) -4.0(6) . .
P(5) C(521) C(522) C(523) 179.5(4) . .
C(521) C(522) C(523) C(524) 1.8(7) . .
C(522) C(523) C(524) C(525) 1.3(7) . .
C(523) C(524) C(525) C(526) -2.1(7) . .
C(524) C(525) C(526) C(521) -0.2(7) . .
C(522) C(521) C(526) C(525) 3.2(6) . .
P(5) C(521) C(526) C(525) 179.6(3) . .
C(521) P(5) C(531) C(536) -17.6(4) . .
C(511) P(5) C(531) C(536) 91.5(4) . .
Re P(5) C(531) C(536) -145.4(3) . .
C(521) P(5) C(531) C(532) 167.7(3) . .
C(511) P(5) C(531) C(532) -83.2(3) . .
Re P(5) C(531) C(532) 39.9(4) . .
C(536) C(531) C(532) C(533) -1.1(6) . .
P(5) C(531) C(532) C(533) 173.8(3) . .
C(531) C(532) C(533) C(534) 1.5(6) . .
C(532) C(533) C(534) C(535) -0.8(7) . .
C(533) C(534) C(535) C(536) -0.3(7) . .
C(532) C(531) C(536) C(535) 0.1(6) . .
P(5) C(531) C(536) C(535) -174.6(3) . .
C(534) C(535) C(536) C(531) 0.6(7) . .
C(916) C(911) C(912) C(913) 0.2(9) . .
C(911) C(912) C(913) C(914) 0.0(9) . .
C(912) C(913) C(914) C(915) -0.2(9) . .
C(913) C(914) C(915) C(916) 0.3(10) . .
C(912) C(911) C(916) C(915) -0.2(10) . .
C(914) C(915) C(916) C(911) -0.1(11) . .
C(923) C(921) C(922) C(923) -0.1(8) 3 .
C(921) C(922) C(923) C(921) 0.1(8) . 3
